data_1547365
loop_
_publ_author_name
'White, L. J.'
'Wells, N. J.'
'Blackholly, L. R.'
'Shepherd, H. J.'
'Wilson, B.'
'Bustone, G. P.'
'Runacres, T. J.'
'Hiscock, J. R.'

_publ_section_title
;
 Towards quantifying the role of hydrogen bonding within amphiphile
 self-association and resultant aggregate formation
;
_journal_name_full 'Chem. Sci.'
_journal_paper_doi 10.1039/C7SC03888G
_journal_year 2017
_chemical_formula_moiety 'C16 H13 N2 O4 S, C16 H11 N2 O6 S, 2(C16 H36 N)'
_chemical_formula_sum 'C64 H96 N6 O10 S2'
_chemical_formula_weight 1173.58
_chemical_name_systematic
;
 ?
;
_space_group_crystal_system triclinic
_space_group_IT_number 2
_space_group_name_Hall '-P 1'
_space_group_name_H-M_alt 'P -1'
_symmetry_space_group_name_Hall '-P 1'
_symmetry_space_group_name_H-M 'P -1'
_atom_sites_solution_hydrogens geom
_atom_sites_solution_primary direct
_audit_creation_date 2017-09-01
_audit_creation_method
;
Olex2 1.2
(compiled 2017.08.10 svn.r3458 for OlexSys, GUI svn.r5381)
;
_audit_update_record
;
2017-09-04 deposited with the CCDC.
2017-09-21 downloaded from the CCDC.
;
_cell_angle_alpha 88.359(8)
_cell_angle_beta 86.588(8)
_cell_angle_gamma 76.689(10)
_cell_formula_units_Z 2
_cell_length_a 11.2916(13)
_cell_length_b 12.5010(13)
_cell_length_c 23.9203(16)
_cell_measurement_reflns_used 3098
_cell_measurement_temperature 100.01(10)
_cell_measurement_theta_max 66.1440
_cell_measurement_theta_min 3.6090
_cell_volume 3279.6(6)
_computing_cell_refinement 'CrysAlisPro 1.171.38.46 (Rigaku OD, 2015)'
_computing_data_collection 'CrysAlisPro 1.171.38.46 (Rigaku OD, 2015)'
_computing_data_reduction 'CrysAlisPro 1.171.38.46 (Rigaku OD, 2015)'
_computing_molecular_graphics 'Olex2 (Dolomanov et al., 2009)'
_computing_publication_material 'Olex2 (Dolomanov et al., 2009)'
_computing_structure_refinement 'ShelXL (Sheldrick, 2015)'
_computing_structure_solution 'ShelXS (Sheldrick, 2008)'
_diffrn_ambient_temperature 100.01(10)
_diffrn_detector_area_resol_mean 5.2887
_diffrn_detector_type AtlasS2
_diffrn_measured_fraction_theta_full 0.578
_diffrn_measured_fraction_theta_max 1.000
_diffrn_measurement_details
;
List of Runs (angles in degrees, time in seconds):

  # Type    Start    End  Width  t~exp~   \w     \q     \k     \f   Frames
#--------------------------------------------------------------------------
  1  \w     -9.00  16.00   1.00   10.00    --   34.00 102.00  98.42   25
  2  \w      0.00  25.00   1.00   10.00    --   38.00  93.00 -31.67   25
  3  \w   -113.00 -13.00   1.00   10.00    --  -40.62 -57.00  90.00  100
  4  \w   -115.00 -30.00   1.00   10.00    --  -40.62 -38.00   0.00   85
  5  \w    -94.00 -18.00   1.00   10.00    --  -40.62 -38.00-180.00   76
  6  \w    -68.00  29.00   1.00   10.00    --  -40.62  57.00  60.00   97
  7  \w   -112.00 -25.00   1.00   10.00    --  -40.62 -38.00 -90.00   87
  8  \w     23.00  86.00   1.00   10.00    --   40.62-125.00-180.00   63
  9  \w     23.00  83.00   1.00   10.00    --   40.62-125.00 -60.00   60
 10  \w     12.00  37.00   1.00   10.00    --   46.00  83.00-123.06   25
 11  \w     16.00  41.00   1.00   10.00    --   50.00  82.00 157.87   25
 12  \w     16.00  41.00   1.00   10.00    --   50.00  82.00  63.22   25
 13  \w     21.00  46.00   1.00   10.00    --   54.00  79.00 -23.57   25
 14  \w     20.00  45.00   1.00   10.00    --   54.00  81.00 -77.67   25
 15  \w     20.00  45.00   1.00   10.00    --   54.00  81.00  -0.17   25
 16  \w     21.00  46.00   1.00   10.00    --   54.00  79.00 176.49   25
 17  \w     20.00  46.00   1.00   10.00    --   54.00  81.00  91.90   26
 18  \w     33.00  79.00   1.00   10.00    --   66.00  77.00-153.30   46
 19  \w     35.00  60.00   1.00   10.00    --   66.00  76.00-110.99   25
 20  \w     33.00  59.00   1.00   10.00    --   66.00  77.00 -69.87   26
 21  \w    100.00 126.00   1.00   10.00    --   66.00  77.00 -69.87   26
 22  \w     34.00  61.00   1.00   10.00    --   66.00  76.00 124.95   27
 23  \w    100.00 137.00   1.00   10.00    --   70.00  76.00  95.68   37
 24  \w     38.00  71.00   1.00   10.00    --   70.00  76.00  95.68   33
 25  \w     39.00  69.00   1.00   10.00    --   70.00  76.00 -47.88   30
 26  \w     38.00  96.00   1.00   10.00    --   70.00  76.00 162.48   58
 27  \w    110.00 143.00   1.00   10.00    --   70.00  77.00   1.68   33
 28  \w     37.00  64.00   1.00   10.00    --   70.00  77.00   1.68   27
 29  \w     41.00  73.00   1.00   20.00    --   74.00  77.00  34.15   32
 30  \w    102.00 128.00   1.00   20.00    --   74.00  77.00  34.15   26
 31  \w     73.00 148.00   1.00   20.00    --  105.19  77.00 -90.00   75
 32  \w     32.00 116.00   1.00   20.00    --  105.19-111.00-120.00   84
 33  \w     53.00 112.00   1.00   20.00    --  105.19-111.00  60.00   59
 34  \w     76.00 107.00   1.00   20.00    --  105.19  61.00-120.00   31
 35  \w     55.00  98.00   1.00   20.00    --  105.19 -94.00 -30.00   43
 36  \w     77.00 111.00   1.00   20.00    --  105.19  61.00 120.00   34
 37  \w     76.00 103.00   1.00   20.00    --  105.19  61.00 -60.00   27
 38  \w     29.00 100.00   1.00   20.00    --  105.19 -94.00 150.00   71
 39  \w     73.00 143.00   1.00   20.00    --  105.19  77.00  30.00   70
 40  \w    109.00 178.00   1.00   20.00    --  105.19  77.00 -60.00   69
 41  \w     73.00 100.00   1.00   20.00    --  105.19  77.00 -60.00   27
 42  \w     73.00 177.00   1.00   20.00    --  105.19  77.00   0.00  104
 43  \w     76.00 103.00   1.00   20.00    --  105.19  61.00 -30.00   27
 44  \w     73.00 176.00   1.00   20.00    --  105.19  77.00 120.00  103
 45  \w     73.00 147.00   1.00   20.00    --  105.19  77.00 -30.00   74
 46  \w     73.00 175.00   1.00   20.00    --  105.19  77.00 150.00  102
 47  \w     73.00 178.00   1.00   20.00    --  105.19  77.00  60.00  105
 48  \w     73.00 177.00   1.00   20.00    --  105.19  77.00-120.00  104
 49  \w     79.00 106.00   1.00   20.00    --  105.19  61.00-150.00   27
 50  \w    127.00 153.00   1.00   20.00    --  105.19  61.00-150.00   26
 51  \w    110.00 160.00   1.00   20.00    --  105.19  77.00-180.00   50
 52  \w     23.00  94.00   1.00   20.00    --  105.19 -94.00  90.00   71
 53  \w     73.00  98.00   1.00   20.00    --  105.19  77.00-180.00   25
 54  \w     31.00  95.00   1.00   20.00    --  105.19 -94.00 -90.00   64
 55  \w    115.00 175.00   1.00   20.00    --  105.19  77.00  90.00   60
 56  \w     73.00  99.00   1.00   20.00    --  105.19  77.00  90.00   26
;
_diffrn_measurement_device 'four-circle diffractometer'
_diffrn_measurement_device_type 'SuperNova, Dual, Cu at zero, AtlasS2'
_diffrn_measurement_method '\w scans'
_diffrn_radiation_type CuK\a
_diffrn_radiation_wavelength 1.54184
_diffrn_reflns_av_R_equivalents 0.1754
_diffrn_reflns_av_unetI/netI 0.1246
_diffrn_reflns_Laue_measured_fraction_full 0.578
_diffrn_reflns_Laue_measured_fraction_max 1.000
_diffrn_reflns_limit_h_max 11
_diffrn_reflns_limit_h_min -11
_diffrn_reflns_limit_k_max 12
_diffrn_reflns_limit_k_min -12
_diffrn_reflns_limit_l_max 23
_diffrn_reflns_limit_l_min -23
_diffrn_reflns_number 37401
_diffrn_reflns_point_group_measured_fraction_full 0.578
_diffrn_reflns_point_group_measured_fraction_max 1.000
_diffrn_reflns_theta_full 67.684
_diffrn_reflns_theta_max 50.435
_diffrn_reflns_theta_min 3.634
_exptl_absorpt_coefficient_mu 1.210
_exptl_absorpt_correction_T_max 1.00000
_exptl_absorpt_correction_T_min 0.92331
_exptl_absorpt_correction_type multi-scan
_exptl_absorpt_process_details
;
CrysAlisPro 1.171.38.46 (Rigaku Oxford Diffraction, 2015)
Empirical absorption correction using spherical harmonics,
 implemented in SCALE3 ABSPACK scaling algorithm.
;
_exptl_crystal_colour orange
_exptl_crystal_colour_primary orange
_exptl_crystal_density_diffrn 1.188
_exptl_crystal_description irregular
_exptl_crystal_F_000 1268
_exptl_crystal_size_max 0.107
_exptl_crystal_size_mid 0.06
_exptl_crystal_size_min 0.025
_refine_diff_density_max 1.060
_refine_diff_density_min -0.546
_refine_diff_density_rms 0.096
_refine_ls_extinction_method none
_refine_ls_goodness_of_fit_ref 1.460
_refine_ls_hydrogen_treatment constr
_refine_ls_matrix_type full
_refine_ls_number_parameters 753
_refine_ls_number_reflns 6864
_refine_ls_number_restraints 223
_refine_ls_restrained_S_all 1.476
_refine_ls_R_factor_all 0.2097
_refine_ls_R_factor_gt 0.1405
_refine_ls_shift/su_max 0.000
_refine_ls_shift/su_mean 0.000
_refine_ls_structure_factor_coef Fsqd
_refine_ls_weighting_details 'w=1/[\s^2^(Fo^2^)+(0.1000P)^2^] where P=(Fo^2^+2Fc^2^)/3'
_refine_ls_weighting_scheme calc
_refine_ls_wR_factor_gt 0.3336
_refine_ls_wR_factor_ref 0.3767
_reflns_Friedel_coverage 0.000
_reflns_number_gt 3357
_reflns_number_total 6864
_reflns_threshold_expression 'I > 2\s(I)'
_cod_data_source_file c7sc03888g2.cif
_cod_data_source_block 2016jrh0053_res
_cod_database_code 1547365
_shelxl_version_number 2013-4
_shelx_space_group_comment
;
The symmetry employed for this shelxl refinement is uniquely defined
by the following loop, which should always be used as a source of
symmetry information in preference to the above space-group names.
They are only intended as comments.
;
_olex2_refinement_description
;
1. Fixed Uiso
 At 1.2 times of:
  All C(H) groups, All C(H,H) groups, All C(H,H,H,H) groups, All N(H) groups
 At 1.5 times of:
  All C(H,H,H) groups
2. Restrained distances
 N5-C33 \\sim N5-C45 \\sim N5-C37 \\sim N5-C41 \\sim N62_$1-C49_$1 \\sim
N62_$1-C53_$1 \\sim N62_$1-
 C57_$1 \\sim N62_$1-C61_$1
 with sigma of 0.002
 C58-C57 \\sim C59-C58 \\sim C49-C50 \\sim C51-C50 \\sim C53-C54 \\sim C55-C54
\\sim C63A-C62A \\sim C63B-
 C62B \\sim C61-C62B \\sim C61-C62A
 with sigma of 0.002
 C64A-C63A \\sim C55-C56 \\sim C44-C43 \\sim C36-C35 \\sim C60-C59 \\sim
C48-C47 \\sim C51-C52 \\sim C39-
 C40 \\sim C63B-C64B
 with sigma of 0.02
3. Uiso/Uaniso restraints and constraints
C56 \\sim N62 \\sim C49 \\sim C53 \\sim C61 \\sim C57 \\sim C50 \\sim C54 \\sim
C62A \\sim C62B \\sim C58 \\sim C51 \\sim C55 \\sim C63A \\sim C63B \\sim C59
\\sim C52 \\sim C64A \\sim C64B \\sim C60: within 2A with sigma of 0.008 and
sigma for terminal atoms of 0.004
Uanis(C62A) = Uanis(C62B)
Uanis(C63A) = Uanis(C64B)
Uanis(C64A) = Uanis(C63B)
4. Others
 Sof(H61A)=Sof(H61B)=Sof(C62B)=Sof(H62C)=Sof(H62D)=Sof(C64B)=Sof(H64D)=
 Sof(H64E)=Sof(H64F)=Sof(C63B)=Sof(H63C)=Sof(H63D)=1-FVAR(1)
 Sof(H61C)=Sof(H61D)=Sof(C63A)=Sof(H63A)=Sof(H63B)=Sof(C64A)=Sof(H64A)=
 Sof(H64B)=Sof(H64C)=Sof(C62A)=Sof(H62A)=Sof(H62B)=FVAR(1)
5.a Secondary CH2 refined with riding coordinates:
 C1(H1A,H1B), C17(H17A,H17B), C45(H45A,H45B), C34(H34A,H34B), C33(H33A,H33B),
 C37(H37A,H37B), C35(H35A,H35B), C41(H41A,H41B), C42(H42A,H42B), C47(H47A,H47B),
  C38(H38A,H38B), C46(H46A,H46B), C43(H43A,H43B), C39(H39A,H39B), C54(H54A,
 H54B), C50(H50A,H50B), C49(H49A,H49B), C55(H55A,H55B), C51(H51A,H51B),
 C53(H53A,H53B), C61(H61C,H61D), C61(H61A,H61B), C58(H58A,H58B), C59(H59A,H59B),
  C57(H57A,H57B), C63A(H63A,H63B), C62A(H62A,H62B), C62B(H62C,H62D), C63B(H63C,
 H63D)
5.b Me refined with riding coordinates:
 C52(H52A,H52B,H52C), C56(H56A,H56B,H56C), C64A(H64A,H64B,H64C), C64B(H64D,
 H64E,H64F), C60(H60A,H60B,H60C)
5.c Aromatic/amide H refined with riding coordinates:
 N2(H2), N1(H1), C4(H4), N4(H4A), C9(H9), N3(H3), C24(H24), C10(H10), C8(H8),
 C15(H15), C21(H21), C16(H16), C7(H7), C20(H20), C13(H13), C14(H14), C29(H29),
 C31(H31), C32(H32), C30(H30)
5.d Idealised Me refined as rotating group:
 C36(H36A,H36B,H36C), C44(H44A,H44B,H44C), C48(H48A,H48B,H48C), C40(H40A,H40B,
 H40C)
;
_olex2_submission_special_instructions 'No special instructions were received'
_oxdiff_exptl_absorpt_empirical_details
;
Empirical correction (ABSPACK) includes:
- Absorption correction using spherical harmonics
- Frame scaling
;

loop_
_space_group_symop_operation_xyz
'x, y, z'
'-x, -y, -z'

loop_
_atom_site_label
_atom_site_type_symbol
_atom_site_fract_x
_atom_site_fract_y
_atom_site_fract_z
_atom_site_U_iso_or_equiv
_atom_site_adp_type
_atom_site_occupancy
_atom_site_site_symmetry_order
_atom_site_calc_flag
_atom_site_refinement_flags_posn
_atom_site_refinement_flags_adp
_atom_site_refinement_flags_occupancy
_atom_site_disorder_assembly
_atom_site_disorder_group
S1 S 0.9271(3) 0.3961(3) 0.32960(14) 0.0743(10) Uani 1 1 d . . . . .
S2 S 0.6719(3) 0.1116(4) 0.38157(17) 0.0983(13) Uani 1 1 d . . . . .
O1 O 0.6948(7) 0.4452(6) 0.2201(3) 0.070(2) Uani 1 1 d . . . . .
O4 O 0.9652(6) 0.3519(6) 0.2732(3) 0.071(2) Uani 1 1 d . . . . .
N2 N 0.6308(8) 0.2859(7) 0.2401(4) 0.064(3) Uani 1 1 d . . . . .
H2 H 0.6157 0.2432 0.2671 0.077 Uiso 1 1 calc R . . . .
O3 O 0.9796(7) 0.4866(6) 0.3428(3) 0.084(3) Uani 1 1 d . . . . .
O9 O 0.6183(7) 0.1185(7) 0.3275(4) 0.094(3) Uani 1 1 d . . . . .
O2 O 0.9418(7) 0.3076(7) 0.3722(3) 0.080(2) Uani 1 1 d . . . . .
N1 N 0.7032(8) 0.3739(7) 0.3103(4) 0.064(3) Uani 1 1 d . . . . .
H1 H 0.6802 0.3282 0.3337 0.077 Uiso 1 1 calc R . . . .
O10 O 0.6694(8) 0.2224(8) 0.4036(4) 0.096(3) Uani 1 1 d . . . . .
C2 C 0.6784(10) 0.3720(10) 0.2545(6) 0.066(3) Uani 1 1 d . . . . .
C6 C 0.5354(9) 0.1884(9) 0.0850(5) 0.062(3) Uani 1 1 d . . . . .
C3 C 0.6037(9) 0.2590(9) 0.1864(5) 0.056(3) Uani 1 1 d . . . . .
C4 C 0.6082(9) 0.3208(8) 0.1396(5) 0.061(3) Uani 1 1 d . . . . .
H4 H 0.6307 0.3875 0.1418 0.073 Uiso 1 1 calc R . . . .
N4 N 0.9219(8) 0.1512(8) 0.2357(6) 0.082(3) Uani 1 1 d . . . . .
H4A H 0.9532 0.2012 0.2488 0.098 Uiso 1 1 calc R . . . .
C9 C 0.5067(9) 0.1553(9) 0.0321(6) 0.071(4) Uani 1 1 d . . . . .
H9 H 0.4801 0.0905 0.0301 0.085 Uiso 1 1 calc R . . . .
N3 N 0.8867(9) 0.1046(9) 0.3303(6) 0.094(4) Uani 1 1 d . . . . .
H3 H 0.9228 0.1543 0.3398 0.113 Uiso 1 1 calc R . . . .
C5 C 0.5791(9) 0.2867(8) 0.0866(6) 0.064(3) Uani 1 1 d . . . . .
C12 C 0.5169(10) 0.2159(11) -0.0169(5) 0.068(3) Uani 1 1 d . . . . .
C23 C 0.8675(10) 0.0855(10) 0.0898(7) 0.073(4) Uani 1 1 d . . . . .
O5 O 0.8623(8) -0.0073(7) 0.2596(4) 0.099(3) Uani 1 1 d . . . . .
C25 C 0.8260(11) 0.0023(11) 0.0607(8) 0.086(4) Uani 1 1 d . . . . .
C22 C 0.8902(10) 0.1778(10) 0.0633(6) 0.074(4) Uani 1 1 d . . . . .
C24 C 0.8776(10) 0.0753(10) 0.1473(8) 0.088(5) Uani 1 1 d . . . . .
H24 H 0.8606 0.0138 0.1660 0.106 Uiso 1 1 calc R . . . .
C19 C 0.9126(10) 0.1545(10) 0.1777(7) 0.073(4) Uani 1 1 d . . . . .
C10 C 0.5903(10) 0.3463(9) 0.0367(5) 0.068(3) Uani 1 1 d . . . . .
H10 H 0.6183 0.4105 0.0381 0.082 Uiso 1 1 calc R . . . .
C11 C 0.5614(10) 0.3135(9) -0.0143(5) 0.062(3) Uani 1 1 d . . . . .
C8 C 0.5610(10) 0.1604(9) 0.1839(6) 0.069(3) Uani 1 1 d . . . . .
H8 H 0.5532 0.1197 0.2165 0.083 Uiso 1 1 calc R . . . .
C1 C 0.7662(9) 0.4508(9) 0.3293(5) 0.067(3) Uani 1 1 d . . . . .
H1A H 0.7353 0.4729 0.3669 0.081 Uiso 1 1 calc R . . . .
H1B H 0.7504 0.5157 0.3053 0.081 Uiso 1 1 calc R . . . .
O6 O 0.7982(10) -0.0794(8) 0.0889(5) 0.127(4) Uani 1 1 d . . . . .
C26 C 0.8758(11) 0.1899(11) 0.0025(7) 0.082(4) Uani 1 1 d . . . . .
O7 O 0.8927(9) 0.2737(9) -0.0239(4) 0.111(3) Uani 1 1 d . . . . .
C15 C 0.5394(12) 0.3421(13) -0.1143(6) 0.092(4) Uani 1 1 d . . . . .
H15 H 0.5488 0.3833 -0.1466 0.110 Uiso 1 1 calc R . . . .
C21 C 0.9270(11) 0.2545(10) 0.0942(7) 0.081(4) Uani 1 1 d . . . . .
H21 H 0.9449 0.3158 0.0757 0.097 Uiso 1 1 calc R . . . .
C27 C 0.8392(11) 0.1049(11) -0.0288(8) 0.086(5) Uani 1 1 d . . . . .
C28 C 0.8195(11) 0.0107(11) 0.0004(8) 0.087(5) Uani 1 1 d . . . . .
C16 C 0.5715(11) 0.3729(11) -0.0639(6) 0.084(4) Uani 1 1 d . . . . .
H16 H 0.6014 0.4362 -0.0627 0.101 Uiso 1 1 calc R . . . .
C7 C 0.5323(10) 0.1259(9) 0.1353(6) 0.079(4) Uani 1 1 d . . . . .
H7 H 0.5095 0.0591 0.1344 0.094 Uiso 1 1 calc R . . . .
C20 C 0.9382(11) 0.2445(10) 0.1496(6) 0.078(4) Uani 1 1 d . . . . .
H20 H 0.9631 0.2982 0.1689 0.093 Uiso 1 1 calc R . . . .
C18 C 0.8881(11) 0.0788(11) 0.2753(8) 0.084(4) Uani 1 1 d . . . . .
O8 O 0.6280(9) 0.0379(9) 0.4209(4) 0.125(4) Uani 1 1 d . . . . .
C13 C 0.4799(11) 0.1885(12) -0.0699(7) 0.087(4) Uani 1 1 d . . . . .
H13 H 0.4462 0.1275 -0.0718 0.104 Uiso 1 1 calc R . . . .
C14 C 0.4916(13) 0.2469(12) -0.1170(6) 0.091(4) Uani 1 1 d . . . . .
H14 H 0.4687 0.2254 -0.1508 0.109 Uiso 1 1 calc R . . . .
C29 C 0.7863(12) -0.0697(12) -0.0304(9) 0.110(6) Uani 1 1 d . . . . .
H29 H 0.7712 -0.1320 -0.0118 0.132 Uiso 1 1 calc R . . . .
C31 C 0.7948(13) 0.0338(15) -0.1173(8) 0.117(6) Uani 1 1 d . . . . .
H31 H 0.7862 0.0423 -0.1557 0.141 Uiso 1 1 calc R . . . .
C32 C 0.8282(13) 0.1131(13) -0.0851(8) 0.104(5) Uani 1 1 d . . . . .
H32 H 0.8438 0.1753 -0.1035 0.125 Uiso 1 1 calc R . . . .
C30 C 0.7753(12) -0.0602(13) -0.0869(8) 0.102(6) Uani 1 1 d . . . . .
H30 H 0.7545 -0.1166 -0.1059 0.123 Uiso 1 1 calc R . . . .
C17 C 0.8251(11) 0.0493(10) 0.3732(6) 0.096(5) Uani 1 1 d . . . . .
H17A H 0.8630 0.0500 0.4085 0.116 Uiso 1 1 calc R . . . .
H17B H 0.8341 -0.0268 0.3629 0.116 Uiso 1 1 calc R . . . .
N62 N 0.2863(12) 0.2778(13) 0.4356(6) 0.182(4) Uani 1 1 d D U . . .
N5 N -0.0410(6) 0.6542(5) 0.1869(3) 0.068(3) Uani 1 1 d D . . . .
C45 C 0.0432(10) 0.5422(7) 0.1947(5) 0.073(3) Uani 1 1 d D . . . .
H45A H -0.0008 0.4863 0.1874 0.088 Uiso 1 1 calc R . . . .
H45B H 0.0647 0.5337 0.2335 0.088 Uiso 1 1 calc R . . . .
C34 C -0.2480(9) 0.7675(8) 0.2258(5) 0.061(3) Uani 1 1 d . . . . .
H34A H -0.2116 0.8248 0.2388 0.073 Uiso 1 1 calc R . . . .
H34B H -0.2742 0.7872 0.1883 0.073 Uiso 1 1 calc R . . . .
C33 C -0.1544(8) 0.6593(8) 0.2247(4) 0.064(3) Uani 1 1 d D . . . .
H33A H -0.1937 0.6027 0.2133 0.077 Uiso 1 1 calc R . . . .
H33B H -0.1295 0.6413 0.2626 0.077 Uiso 1 1 calc R . . . .
C37 C 0.0224(11) 0.7441(9) 0.1999(7) 0.094(5) Uani 1 1 d D . . . .
H37A H 0.0980 0.7336 0.1771 0.113 Uiso 1 1 calc R . . . .
H37B H -0.0286 0.8143 0.1891 0.113 Uiso 1 1 calc R . . . .
C35 C -0.3554(11) 0.7592(8) 0.2637(5) 0.079(4) Uani 1 1 d D . . . .
H35A H -0.3270 0.7345 0.3004 0.095 Uiso 1 1 calc R . . . .
H35B H -0.3925 0.7035 0.2495 0.095 Uiso 1 1 calc R . . . .
C41 C -0.0771(12) 0.6779(10) 0.1271(4) 0.082(4) Uani 1 1 d D . . . .
H41A H -0.1327 0.7496 0.1255 0.098 Uiso 1 1 calc R . . . .
H41B H -0.0047 0.6819 0.1039 0.098 Uiso 1 1 calc R . . . .
C42 C -0.1348(13) 0.5976(11) 0.1030(5) 0.091(4) Uani 1 1 d . . . . .
H42A H -0.2110 0.5957 0.1235 0.110 Uiso 1 1 calc R . . . .
H42B H -0.0816 0.5247 0.1039 0.110 Uiso 1 1 calc R . . . .
C47 C 0.2351(14) 0.4013(11) 0.1629(6) 0.104(5) Uani 1 1 d D . . . .
H47A H 0.1841 0.3495 0.1591 0.125 Uiso 1 1 calc R . . . .
H47B H 0.3017 0.3864 0.1346 0.125 Uiso 1 1 calc R . . . .
C36 C -0.4513(12) 0.8641(10) 0.2703(6) 0.107(5) Uani 1 1 d D . . . .
H36A H -0.4849 0.8864 0.2347 0.160 Uiso 1 1 calc GR . . . .
H36B H -0.4154 0.9205 0.2836 0.160 Uiso 1 1 calc GR . . . .
H36C H -0.5148 0.8526 0.2966 0.160 Uiso 1 1 calc GR . . . .
C38 C 0.0499(13) 0.7490(10) 0.2587(7) 0.109(5) Uani 1 1 d . . . . .
H38A H 0.0843 0.6749 0.2718 0.131 Uiso 1 1 calc R . . . .
H38B H -0.0262 0.7755 0.2803 0.131 Uiso 1 1 calc R . . . .
C46 C 0.1595(12) 0.5217(11) 0.1575(6) 0.103(5) Uani 1 1 d . . . . .
H46A H 0.2088 0.5716 0.1676 0.124 Uiso 1 1 calc R . . . .
H46B H 0.1391 0.5371 0.1188 0.124 Uiso 1 1 calc R . . . .
C43 C -0.1575(14) 0.6383(12) 0.0412(7) 0.119(6) Uani 1 1 d D . . . .
H43A H -0.2044 0.7138 0.0412 0.142 Uiso 1 1 calc R . . . .
H43B H -0.0799 0.6364 0.0210 0.142 Uiso 1 1 calc R . . . .
C44 C -0.2231(15) 0.5695(11) 0.0128(7) 0.135(6) Uani 1 1 d D . . . .
H44A H -0.2321 0.5936 -0.0255 0.203 Uiso 1 1 calc GR . . . .
H44B H -0.3022 0.5754 0.0312 0.203 Uiso 1 1 calc GR . . . .
H44C H -0.1782 0.4943 0.0140 0.203 Uiso 1 1 calc GR . . . .
C39 C 0.1391(15) 0.8228(13) 0.2717(9) 0.171(10) Uani 1 1 d D . . . .
H39A H 0.2186 0.7888 0.2548 0.206 Uiso 1 1 calc R . . . .
H39B H 0.1118 0.8929 0.2526 0.206 Uiso 1 1 calc R . . . .
C48 C 0.2819(17) 0.3940(17) 0.2198(7) 0.186(10) Uani 1 1 d D . . . .
H48A H 0.3304 0.4471 0.2230 0.279 Uiso 1 1 calc GR . . . .
H48B H 0.3310 0.3215 0.2262 0.279 Uiso 1 1 calc GR . . . .
H48C H 0.2146 0.4087 0.2471 0.279 Uiso 1 1 calc GR . . . .
C40 C 0.1565(18) 0.8468(16) 0.3329(9) 0.217(13) Uani 1 1 d D . . . .
H40A H 0.2332 0.8665 0.3355 0.326 Uiso 1 1 calc GR . . . .
H40B H 0.1553 0.7824 0.3556 0.326 Uiso 1 1 calc GR . . . .
H40C H 0.0917 0.9064 0.3459 0.326 Uiso 1 1 calc GR . . . .
C54 C 0.2470(12) 0.1912(14) 0.3458(6) 0.145(4) Uani 1 1 d D U . . .
H54A H 0.1734 0.1711 0.3610 0.174 Uiso 1 1 calc R . . . .
H54B H 0.2250 0.2630 0.3278 0.174 Uiso 1 1 calc R . . . .
C50 C 0.3600(14) 0.4181(14) 0.3749(8) 0.173(5) Uani 1 1 d D U . . .
H50A H 0.4335 0.4077 0.3954 0.208 Uiso 1 1 calc R . . . .
H50B H 0.3761 0.3702 0.3428 0.208 Uiso 1 1 calc R . . . .
C49 C 0.2540(14) 0.3945(14) 0.4129(8) 0.171(4) Uani 1 1 d D U . . .
H49A H 0.2366 0.4456 0.4437 0.205 Uiso 1 1 calc R . . . .
H49B H 0.1815 0.4050 0.3916 0.205 Uiso 1 1 calc R . . . .
C55 C 0.3172(13) 0.1049(14) 0.3040(7) 0.149(4) Uani 1 1 d D U . . .
H55A H 0.3939 0.1228 0.2917 0.179 Uiso 1 1 calc R . . . .
H55B H 0.3350 0.0330 0.3221 0.179 Uiso 1 1 calc R . . . .
C51 C 0.3166(16) 0.5388(15) 0.3564(9) 0.187(5) Uani 1 1 d D U . . .
H51A H 0.2430 0.5470 0.3361 0.224 Uiso 1 1 calc R . . . .
H51B H 0.2967 0.5845 0.3893 0.224 Uiso 1 1 calc R . . . .
C53 C 0.3359(14) 0.1911(15) 0.3920(6) 0.161(4) Uani 1 1 d D U . . .
H53A H 0.3535 0.1193 0.4102 0.193 Uiso 1 1 calc R . . . .
H53B H 0.4118 0.2037 0.3751 0.193 Uiso 1 1 calc R . . . .
C61 C 0.1709(15) 0.2657(17) 0.4682(8) 0.193(5) Uani 1 1 d D U . . .
H61C H 0.1858 0.1946 0.4871 0.231 Uiso 0.548(8) 1 calc R . P A -1
H61D H 0.1074 0.2681 0.4423 0.231 Uiso 0.548(8) 1 calc R . P A -1
H61A H 0.1017 0.3026 0.4473 0.231 Uiso 0.452(8) 1 calc R . P A -2
H61B H 0.1656 0.3037 0.5034 0.231 Uiso 0.452(8) 1 calc R . P A -2
C52 C 0.4122(15) 0.5781(16) 0.3194(9) 0.190(5) Uani 1 1 d D U . . .
H52A H 0.4058 0.5592 0.2813 0.284 Uiso 1 1 calc R . . . .
H52B H 0.4918 0.5436 0.3314 0.284 Uiso 1 1 calc R . . . .
H52C H 0.3995 0.6564 0.3221 0.284 Uiso 1 1 calc R . . . .
C58 C 0.3708(19) 0.289(2) 0.5370(8) 0.254(6) Uani 1 1 d D U . . .
H58A H 0.3283 0.2363 0.5540 0.305 Uiso 1 1 calc R . . . .
H58B H 0.3165 0.3614 0.5413 0.305 Uiso 1 1 calc R . . . .
C56 C 0.2410(13) 0.1031(14) 0.2539(7) 0.150(4) Uani 1 1 d D U . . .
H56A H 0.2902 0.0599 0.2249 0.225 Uiso 1 1 calc R . . . .
H56B H 0.2114 0.1769 0.2403 0.225 Uiso 1 1 calc R . . . .
H56C H 0.1732 0.0715 0.2650 0.225 Uiso 1 1 calc R . . . .
C59 C 0.483(2) 0.287(2) 0.5711(11) 0.276(6) Uani 1 1 d D U . . .
H59A H 0.5189 0.3472 0.5585 0.331 Uiso 1 1 calc R . . . .
H59B H 0.4560 0.2986 0.6102 0.331 Uiso 1 1 calc R . . . .
C57 C 0.3905(15) 0.266(2) 0.4740(7) 0.219(5) Uani 1 1 d D U . . .
H57A H 0.4421 0.3128 0.4585 0.262 Uiso 1 1 calc R . . . .
H57B H 0.4379 0.1908 0.4706 0.262 Uiso 1 1 calc R . . . .
C63A C 0.030(3) 0.378(3) 0.5607(13) 0.199(6) Uani 0.548(8) 1 d D U P A -1
H63A H 0.0347 0.4415 0.5819 0.239 Uiso 0.548(8) 1 calc R . P A -1
H63B H -0.0522 0.3878 0.5478 0.239 Uiso 0.548(8) 1 calc R . P A -1
C64A C 0.066(3) 0.273(3) 0.5941(16) 0.199(6) Uani 0.548(8) 1 d D U P A -1
H64A H 0.0396 0.2156 0.5764 0.299 Uiso 0.548(8) 1 calc R . P A -1
H64B H 0.0289 0.2836 0.6313 0.299 Uiso 0.548(8) 1 calc R . P A -1
H64C H 0.1531 0.2539 0.5959 0.299 Uiso 0.548(8) 1 calc R . P A -1
C62A C 0.126(3) 0.356(3) 0.5118(11) 0.199(5) Uani 0.548(8) 1 d D U P A -1
H62A H 0.2005 0.3603 0.5293 0.238 Uiso 0.548(8) 1 calc R . P A -1
H62B H 0.1057 0.4226 0.4890 0.238 Uiso 0.548(8) 1 calc R . P A -1
C62B C 0.159(3) 0.1473(19) 0.481(2) 0.199(5) Uani 0.452(8) 1 d D U P A -2
H62C H 0.1972 0.1075 0.4480 0.238 Uiso 0.452(8) 1 calc R . P A -2
H62D H 0.2160 0.1230 0.5104 0.238 Uiso 0.452(8) 1 calc R . P A -2
C64B C 0.069(4) -0.030(3) 0.492(2) 0.199(6) Uani 0.452(8) 1 d D U P A -2
H64D H 0.1384 -0.0572 0.4670 0.298 Uiso 0.452(8) 1 calc R . P A -2
H64E H -0.0025 -0.0444 0.4775 0.298 Uiso 0.452(8) 1 calc R . P A -2
H64F H 0.0825 -0.0648 0.5281 0.298 Uiso 0.452(8) 1 calc R . P A -2
C63B C 0.053(3) 0.093(3) 0.498(2) 0.199(6) Uani 0.452(8) 1 d D U P A -2
H63C H 0.0293 0.1104 0.5369 0.239 Uiso 0.452(8) 1 calc R . P A -2
H63D H -0.0151 0.1287 0.4762 0.239 Uiso 0.452(8) 1 calc R . P A -2
C60 C 0.578(2) 0.181(2) 0.5662(11) 0.279(7) Uani 1 1 d D U . . .
H60A H 0.5387 0.1210 0.5648 0.418 Uiso 1 1 calc R . . . .
H60B H 0.6271 0.1722 0.5980 0.418 Uiso 1 1 calc R . . . .
H60C H 0.6281 0.1835 0.5326 0.418 Uiso 1 1 calc R . . . .

loop_
_atom_site_aniso_label
_atom_site_aniso_U_11
_atom_site_aniso_U_22
_atom_site_aniso_U_33
_atom_site_aniso_U_23
_atom_site_aniso_U_13
_atom_site_aniso_U_12
S1 0.072(2) 0.077(2) 0.077(2) -0.0007(19) -0.0123(17) -0.0205(17)
S2 0.078(2) 0.121(3) 0.101(3) 0.044(3) -0.020(2) -0.035(2)
O1 0.084(6) 0.058(5) 0.073(6) 0.000(4) -0.020(4) -0.023(4)
O4 0.070(5) 0.064(5) 0.083(6) -0.008(4) 0.003(4) -0.025(4)
N2 0.064(6) 0.066(7) 0.069(7) 0.015(5) -0.006(5) -0.028(5)
O3 0.092(6) 0.078(6) 0.096(6) -0.011(5) -0.021(5) -0.040(5)
O9 0.083(6) 0.123(7) 0.088(7) 0.039(6) -0.030(5) -0.047(5)
O2 0.076(5) 0.096(6) 0.073(6) 0.032(5) -0.025(4) -0.027(5)
N1 0.066(6) 0.068(6) 0.061(7) 0.017(5) -0.012(5) -0.021(5)
O10 0.084(6) 0.121(8) 0.089(7) 0.021(6) -0.010(5) -0.035(6)
C2 0.047(7) 0.050(8) 0.098(11) 0.006(8) -0.002(7) -0.006(6)
C6 0.055(7) 0.046(7) 0.087(10) 0.000(7) -0.016(6) -0.014(6)
C3 0.050(7) 0.053(7) 0.068(9) 0.011(7) -0.010(6) -0.020(6)
C4 0.062(7) 0.034(6) 0.091(10) -0.008(7) -0.003(7) -0.020(5)
N4 0.047(6) 0.053(7) 0.148(12) -0.016(7) 0.001(7) -0.017(5)
C9 0.046(7) 0.047(7) 0.121(12) -0.030(8) -0.005(7) -0.011(6)
N3 0.072(8) 0.091(9) 0.114(10) -0.006(8) -0.029(7) -0.001(6)
C5 0.041(6) 0.043(7) 0.109(11) -0.019(7) -0.015(6) -0.008(5)
C12 0.048(7) 0.082(9) 0.063(9) -0.010(8) 0.000(6) 0.005(7)
C23 0.042(7) 0.043(8) 0.132(13) -0.020(9) 0.000(8) -0.003(6)
O5 0.090(6) 0.054(5) 0.154(9) 0.008(6) -0.010(6) -0.019(5)
C25 0.062(8) 0.053(9) 0.145(15) -0.037(10) -0.020(9) -0.008(7)
C22 0.063(8) 0.063(9) 0.101(12) -0.027(9) 0.017(7) -0.027(7)
C24 0.054(8) 0.042(8) 0.166(16) -0.006(10) -0.017(9) -0.003(6)
C19 0.056(8) 0.056(8) 0.108(12) -0.020(9) 0.009(8) -0.018(6)
C10 0.085(9) 0.062(8) 0.069(9) 0.001(7) -0.006(7) -0.041(7)
C11 0.061(7) 0.062(8) 0.071(9) -0.015(7) -0.003(6) -0.030(6)
C8 0.069(8) 0.054(8) 0.093(10) 0.008(7) -0.020(7) -0.028(6)
C1 0.063(7) 0.068(8) 0.065(8) -0.007(6) -0.001(6) -0.003(6)
O6 0.138(9) 0.054(6) 0.205(12) -0.002(7) -0.058(8) -0.040(6)
C26 0.066(8) 0.059(8) 0.126(14) -0.034(9) 0.043(9) -0.031(7)
O7 0.119(8) 0.122(8) 0.110(8) -0.036(7) 0.036(6) -0.071(7)
C15 0.086(10) 0.117(12) 0.084(11) -0.007(9) -0.007(8) -0.047(9)
C21 0.074(9) 0.065(9) 0.111(12) -0.031(9) 0.037(8) -0.037(7)
C27 0.052(8) 0.069(10) 0.142(15) -0.042(10) 0.030(9) -0.029(7)
C28 0.055(8) 0.057(9) 0.153(16) -0.057(11) -0.004(9) -0.013(7)
C16 0.079(9) 0.101(11) 0.074(10) -0.008(9) 0.002(8) -0.026(8)
C7 0.065(8) 0.047(7) 0.130(13) -0.001(9) -0.015(8) -0.022(6)
C20 0.077(9) 0.063(9) 0.102(11) -0.031(8) 0.036(8) -0.040(7)
C18 0.052(8) 0.051(9) 0.153(16) 0.024(10) -0.002(9) -0.022(7)
O8 0.127(8) 0.155(9) 0.108(8) 0.078(7) -0.030(6) -0.063(7)
C13 0.056(8) 0.095(10) 0.113(13) -0.035(10) -0.010(8) -0.018(7)
C14 0.101(11) 0.103(12) 0.067(10) -0.015(9) -0.008(8) -0.017(9)
C29 0.070(10) 0.068(10) 0.185(19) -0.031(12) -0.033(11) 0.008(7)
C31 0.085(11) 0.112(13) 0.166(17) -0.061(13) 0.016(10) -0.044(10)
C32 0.086(11) 0.103(12) 0.133(15) -0.036(12) 0.031(10) -0.045(9)
C30 0.059(9) 0.082(12) 0.166(18) -0.055(12) -0.027(10) -0.003(8)
C17 0.082(9) 0.087(10) 0.122(12) 0.058(9) -0.038(9) -0.022(8)
N62 0.100(6) 0.253(8) 0.185(8) -0.006(7) -0.036(5) -0.016(6)
N5 0.076(7) 0.054(6) 0.074(7) 0.002(5) 0.007(6) -0.020(5)
C45 0.092(9) 0.042(7) 0.079(9) 0.003(6) -0.009(7) 0.000(7)
C34 0.059(7) 0.056(7) 0.068(8) -0.005(6) -0.002(6) -0.017(6)
C33 0.074(8) 0.052(7) 0.068(8) 0.000(6) -0.013(7) -0.018(6)
C37 0.079(9) 0.051(8) 0.158(15) 0.002(9) -0.007(10) -0.025(7)
C35 0.096(10) 0.046(7) 0.085(10) -0.003(6) 0.005(8) 0.005(7)
C41 0.103(10) 0.068(8) 0.072(10) 0.013(7) 0.007(8) -0.020(8)
C42 0.118(11) 0.079(9) 0.062(9) 0.003(7) -0.006(8) 0.007(9)
C47 0.120(12) 0.089(11) 0.091(12) 0.001(9) -0.007(9) 0.000(9)
C36 0.108(11) 0.083(10) 0.124(13) -0.014(9) -0.003(10) -0.010(9)
C38 0.088(10) 0.055(8) 0.189(18) -0.014(10) -0.033(11) -0.018(7)
C46 0.079(10) 0.093(11) 0.123(13) 0.012(9) 0.020(9) 0.001(8)
C43 0.109(12) 0.091(11) 0.156(17) 0.017(11) -0.035(11) -0.019(10)
C44 0.132(15) 0.081(11) 0.190(19) 0.005(12) -0.014(13) -0.019(10)
C39 0.085(12) 0.076(11) 0.36(3) -0.036(16) -0.049(16) -0.011(9)
C48 0.151(18) 0.21(2) 0.16(2) 0.034(17) 0.012(16) 0.034(16)
C40 0.151(19) 0.147(18) 0.35(4) -0.12(2) -0.09(2) 0.007(15)
C54 0.078(7) 0.173(9) 0.180(10) -0.025(7) -0.040(6) -0.010(7)
C50 0.085(7) 0.215(10) 0.217(10) -0.019(9) -0.015(7) -0.024(8)
C49 0.086(7) 0.227(9) 0.197(9) -0.024(8) -0.025(7) -0.023(8)
C55 0.079(7) 0.167(9) 0.200(10) -0.050(8) -0.047(6) -0.009(7)
C51 0.092(8) 0.211(11) 0.246(12) -0.011(10) 0.002(8) -0.016(8)
C53 0.088(7) 0.203(9) 0.182(9) -0.005(7) -0.037(6) -0.005(7)
C61 0.118(7) 0.263(11) 0.183(10) 0.006(9) -0.027(7) -0.012(9)
C52 0.094(8) 0.211(11) 0.253(12) -0.009(10) 0.002(9) -0.015(9)
C58 0.164(10) 0.351(12) 0.232(11) -0.018(11) -0.053(9) -0.013(10)
C56 0.079(7) 0.166(9) 0.204(11) -0.058(8) -0.048(7) -0.010(7)
C59 0.184(11) 0.374(14) 0.246(12) -0.020(13) -0.062(11) -0.003(11)
C57 0.130(8) 0.307(10) 0.207(10) -0.014(9) -0.043(8) -0.017(8)
C63A 0.134(9) 0.267(13) 0.177(11) 0.010(11) -0.017(9) -0.008(11)
C64A 0.134(9) 0.268(13) 0.178(11) 0.011(11) -0.016(9) -0.009(11)
C62A 0.128(8) 0.268(12) 0.183(10) 0.009(10) -0.023(8) -0.010(10)
C62B 0.128(8) 0.268(12) 0.183(10) 0.009(10) -0.023(8) -0.010(10)
C64B 0.134(9) 0.267(13) 0.177(11) 0.010(11) -0.017(9) -0.008(11)
C63B 0.134(9) 0.268(13) 0.178(11) 0.011(11) -0.016(9) -0.009(11)
C60 0.188(12) 0.377(14) 0.248(13) -0.020(13) -0.061(11) -0.003(12)

loop_
_atom_type_symbol
_atom_type_description
_atom_type_scat_dispersion_real
_atom_type_scat_dispersion_imag
_atom_type_scat_source
C C 0.0181 0.0091 'International Tables Vol C Tables 4.2.6.8 and 6.1.1.4'
H H 0.0000 0.0000 'International Tables Vol C Tables 4.2.6.8 and 6.1.1.4'
N N 0.0311 0.0180 'International Tables Vol C Tables 4.2.6.8 and 6.1.1.4'
O O 0.0492 0.0322 'International Tables Vol C Tables 4.2.6.8 and 6.1.1.4'
S S 0.3331 0.5567 'International Tables Vol C Tables 4.2.6.8 and 6.1.1.4'

loop_
_exptl_crystal_face_index_h
_exptl_crystal_face_index_k
_exptl_crystal_face_index_l
_exptl_crystal_face_perp_dist
-7 -1 -1 0.0616
-4 -7 5 0.0395
7 -1 3 0.0139
1 7 -6 0.0096
-4 -7 -3 0.0465
1 -1 15 0.0082
4 7 4 0.0125
-1 2 -15 0.0148

loop_
_geom_angle_atom_site_label_1
_geom_angle_atom_site_label_2
_geom_angle_atom_site_label_3
_geom_angle
O4 S1 C1 106.1(5)
O3 S1 O4 113.4(5)
O3 S1 O2 114.4(5)
O3 S1 C1 106.0(5)
O2 S1 O4 111.2(5)
O2 S1 C1 104.7(5)
O9 S2 O10 111.9(6)
O9 S2 C17 108.8(7)
O10 S2 C17 104.4(6)
O8 S2 O9 113.6(6)
O8 S2 O10 115.0(7)
O8 S2 C17 102.0(6)
C2 N2 C3 127.6(10)
C2 N1 C1 120.5(10)
O1 C2 N2 122.5(12)
O1 C2 N1 122.6(11)
N2 C2 N1 114.9(11)
C9 C6 C5 117.6(12)
C7 C6 C9 124.2(11)
C7 C6 C5 118.0(11)
N2 C3 C8 114.9(10)
C4 C3 N2 125.7(10)
C4 C3 C8 119.3(11)
C3 C4 C5 121.8(10)
C18 N4 C19 129.4(12)
C12 C9 C6 122.6(11)
C18 N3 C17 120.9(12)
C4 C5 C6 118.1(12)
C10 C5 C6 119.1(11)
C10 C5 C4 122.8(10)
C9 C12 C11 118.7(11)
C9 C12 C13 123.5(13)
C11 C12 C13 117.7(12)
C22 C23 C25 122.5(16)
C22 C23 C24 118.3(12)
C24 C23 C25 119.0(14)
C23 C25 C28 119.1(14)
O6 C25 C23 119.4(16)
O6 C25 C28 121.4(12)
C23 C22 C26 118.2(12)
C23 C22 C21 119.0(14)
C21 C22 C26 122.7(13)
C19 C24 C23 121.6(14)
C24 C19 N4 124.8(13)
C20 C19 N4 116.7(12)
C20 C19 C24 118.5(15)
C11 C10 C5 122.6(10)
C10 C11 C12 119.3(11)
C10 C11 C16 122.8(11)
C16 C11 C12 117.9(11)
C7 C8 C3 120.7(12)
N1 C1 S1 112.5(7)
O7 C26 C22 121.2(12)
O7 C26 C27 118.0(16)
C27 C26 C22 120.8(13)
C16 C15 C14 119.5(13)
C20 C21 C22 122.8(13)
C28 C27 C26 118.5(16)
C32 C27 C26 121.8(15)
C32 C27 C28 119.6(14)
C27 C28 C25 120.5(13)
C29 C28 C25 121.9(16)
C29 C28 C27 117.4(17)
C15 C16 C11 122.9(13)
C8 C7 C6 121.9(11)
C21 C20 C19 119.7(12)
N3 C18 N4 117.8(13)
O5 C18 N4 119.5(16)
O5 C18 N3 122.8(13)
C14 C13 C12 122.9(13)
C13 C14 C15 119.1(13)
C30 C29 C28 122.2(17)
C32 C31 C30 114.9(17)
C27 C32 C31 124.4(16)
C29 C30 C31 121.4(15)
N3 C17 S2 111.7(8)
C49 N62 C53 114.8(15)
C49 N62 C61 103.5(12)
C49 N62 C57 109.3(16)
C61 N62 C53 115.5(15)
C61 N62 C57 110.8(15)
C57 N62 C53 103.0(12)
C33 N5 C45 108.1(7)
C33 N5 C41 109.2(8)
C37 N5 C45 110.5(8)
C37 N5 C33 111.5(8)
C37 N5 C41 104.5(9)
C41 N5 C45 113.1(8)
N5 C45 C46 114.7(9)
C35 C34 C33 110.5(8)
C34 C33 N5 116.7(8)
C38 C37 N5 114.9(11)
C34 C35 C36 114.9(10)
C42 C41 N5 115.2(9)
C41 C42 C43 104.9(11)
C48 C47 C46 104.5(13)
C37 C38 C39 116.4(14)
C45 C46 C47 112.1(11)
C44 C43 C42 111.1(14)
C40 C39 C38 119.3(17)
C55 C54 C53 104.7(11)
C51 C50 C49 104.6(13)
N62 C49 C50 110.2(14)
C56 C55 C54 109.5(12)
C52 C51 C50 112.1(15)
N62 C53 C54 112.8(12)
N62 C61 C62A 112.6(18)
N62 C61 C62B 116(2)
C57 C58 C59 118.6(19)
C60 C59 C58 114(2)
N62 C57 C58 122.8(16)
C64A C63A C62A 101(3)
C63A C62A C61 136(3)
C63B C62B C61 135(3)
C64B C63B C62B 120(3)

loop_
_geom_bond_atom_site_label_1
_geom_bond_atom_site_label_2
_geom_bond_distance
S1 O4 1.474(8)
S1 O3 1.443(7)
S1 O2 1.470(8)
S1 C1 1.788(11)
S2 O9 1.452(9)
S2 O10 1.490(10)
S2 O8 1.444(9)
S2 C17 1.729(13)
O1 C2 1.251(13)
N2 C2 1.370(13)
N2 C3 1.405(13)
N1 C2 1.383(14)
N1 C1 1.420(13)
C6 C9 1.421(16)
C6 C5 1.428(14)
C6 C7 1.419(16)
C3 C4 1.347(14)
C3 C8 1.428(14)
C4 C5 1.428(15)
N4 C19 1.395(15)
N4 C18 1.390(16)
C9 C12 1.390(16)
N3 C18 1.361(17)
N3 C17 1.453(15)
C5 C10 1.405(15)
C12 C11 1.427(15)
C12 C13 1.433(17)
C23 C25 1.445(17)
C23 C22 1.368(16)
C23 C24 1.389(17)
O5 C18 1.252(15)
C25 O6 1.296(17)
C25 C28 1.447(19)
C22 C26 1.474(18)
C22 C21 1.378(16)
C24 C19 1.386(17)
C19 C20 1.373(16)
C10 C11 1.377(15)
C11 C16 1.396(16)
C8 C7 1.334(16)
C26 O7 1.254(15)
C26 C27 1.464(17)
C15 C16 1.370(16)
C15 C14 1.420(17)
C21 C20 1.338(17)
C27 C28 1.407(19)
C27 C32 1.359(19)
C28 C29 1.394(18)
C13 C14 1.340(17)
C29 C30 1.36(2)
C31 C32 1.402(18)
C31 C30 1.42(2)
N62 C49 1.514(5)
N62 C53 1.514(5)
N62 C61 1.514(5)
N62 C57 1.514(5)
N5 C45 1.514(5)
N5 C33 1.513(5)
N5 C37 1.513(5)
N5 C41 1.514(5)
C45 C46 1.517(15)
C34 C33 1.512(13)
C34 C35 1.492(14)
C37 C38 1.463(18)
C35 C36 1.502(12)
C41 C42 1.463(16)
C42 C43 1.567(17)
C47 C46 1.556(17)
C47 C48 1.482(14)
C38 C39 1.564(18)
C43 C44 1.463(13)
C39 C40 1.535(15)
C54 C55 1.536(7)
C54 C53 1.537(7)
C50 C49 1.537(7)
C50 C51 1.537(7)
C55 C56 1.521(13)
C51 C52 1.514(14)
C61 C62A 1.537(7)
C61 C62B 1.537(7)
C58 C59 1.537(7)
C58 C57 1.536(7)
C59 C60 1.500(16)
C63A C64A 1.499(17)
C63A C62A 1.537(7)
C62B C63B 1.537(8)
C64B C63B 1.511(17)
